data_7200677
loop_
_publ_author_name
'Olejniczak, Anna'
'Katrusiak, Andrzej'
'Vij, Ashwani'

_publ_section_title
;
 Weak intermolecular interactions and molecular aggregation in
 isostructural dihaloperfluoroethanes,
;
_journal_issue 6
_journal_name_full CrystEngComm
_journal_page_first 1073
_journal_paper_doi 10.1039/b819942f
_journal_volume 11
_journal_year 2009
_chemical_formula_moiety 'C2 F4 I2'
_chemical_formula_sum 'C2 F4 I2'
_chemical_formula_weight 353.82
_chemical_name_common 1,2-diiodo-1,1,2,2-tetrafluoroethane
_chemical_name_systematic
;
1,2-diiodo-1,1,2,2-tetrafluoroethane
;
_space_group_IT_number 14
_symmetry_cell_setting monoclinic
_symmetry_space_group_name_Hall '-P 2yn'
_symmetry_space_group_name_H-M 'P 1 21/n 1'
_atom_sites_solution_primary direct
_atom_sites_solution_secondary difmap
_cell_angle_alpha 90.00
_cell_angle_beta 103.68(3)
_cell_angle_gamma 90.00
_cell_formula_units_Z 2
_cell_length_a 6.4133(13)
_cell_length_b 5.9350(12)
_cell_length_c 8.4792(17)
_cell_measurement_pressure 0.86E6(5)
_cell_measurement_reflns_used 197
_cell_measurement_temperature 296(2)
_cell_measurement_theta_max 28.63
_cell_measurement_theta_min 3.60
_cell_volume 313.59(12)
_computing_cell_refinement 'CrysAlis (Oxford Diffraction, 2002)'
_computing_data_collection 'CrysAlis (Oxford Diffraction, 2002)'
_computing_data_reduction 'CrysAlis (Oxford Diffraction, 2002)'
_computing_molecular_graphics
;X-Seed (Barbour, 2001)
and POV-Ray (Persistence of Vision, 2004)
;
_computing_publication_material 'SHELXL-97 (Sheldrick, 1997)'
_computing_structure_refinement 'SHELXL-97 (Sheldrick, 1997)'
_computing_structure_solution 'SHELXS-97 (Sheldrick, 1997)'
_diffrn_ambient_temperature 296(2)
_diffrn_detector_area_resol_mean 16.4
_diffrn_measured_fraction_theta_full 0.245
_diffrn_measured_fraction_theta_max 0.245
_diffrn_measurement_device_type 'Kuma KM4CCD \k geometry'
_diffrn_measurement_method
;HP omega scans - for more details see:
A. Budzianowski, A. Katrusiak in High-Pressure Crystallography
(Eds.: A. Katrusiak, P. F. McMillan),
Dordrecht: Kluwer Acad. Publ., 2004 pp.157-168
;
_diffrn_radiation_monochromator graphite
_diffrn_radiation_source 'fine-focus sealed tube'
_diffrn_radiation_type MoK\a
_diffrn_radiation_wavelength 0.71073
_diffrn_reflns_av_R_equivalents 0.1967
_diffrn_reflns_av_sigmaI/netI 0.0794
_diffrn_reflns_limit_h_max 8
_diffrn_reflns_limit_h_min -8
_diffrn_reflns_limit_k_max 1
_diffrn_reflns_limit_k_min -1
_diffrn_reflns_limit_l_max 11
_diffrn_reflns_limit_l_min -11
_diffrn_reflns_number 1107
_diffrn_reflns_theta_full 28.63
_diffrn_reflns_theta_max 28.63
_diffrn_reflns_theta_min 3.60
_exptl_absorpt_coefficient_mu 10.006
_exptl_absorpt_correction_T_max 0.22
_exptl_absorpt_correction_T_min 0.11
_exptl_absorpt_correction_type integration
_exptl_absorpt_process_details
;
Katrusiak, A. (2003). REDSHADE - Program for correcting
reflections intensities for DAC absorption, gasket shadowing
and sample crystal absorption. Adam Mickiewicz University, Pozna\'n.
Katrusiak, A. (2004). Z. Kristallogr. 219, 461-467
;
_exptl_crystal_colour colourless
_exptl_crystal_density_diffrn 3.747
_exptl_crystal_density_method 'not measured'
_exptl_crystal_description plate
_exptl_crystal_F_000 308
_exptl_crystal_size_max 0.46
_exptl_crystal_size_mid 0.46
_exptl_crystal_size_min 0.06
_refine_diff_density_max 1.680
_refine_diff_density_min -1.373
_refine_diff_density_rms 0.455
_refine_ls_extinction_method none
_refine_ls_goodness_of_fit_ref 1.429
_refine_ls_matrix_type full
_refine_ls_number_parameters 32
_refine_ls_number_reflns 197
_refine_ls_number_restraints 0
_refine_ls_restrained_S_all 1.429
_refine_ls_R_factor_all 0.1335
_refine_ls_R_factor_gt 0.1302
_refine_ls_shift/su_max 0.000
_refine_ls_shift/su_mean 0.000
_refine_ls_structure_factor_coef Fsqd
_refine_ls_weighting_details 'calc w=1/[\s^2^(Fo^2^)+(0.2000P)^2^+0.0000P] where P=(Fo^2^+2Fc^2^)/3'
_refine_ls_weighting_scheme calc
_refine_ls_wR_factor_gt 0.3029
_refine_ls_wR_factor_ref 0.3107
_reflns_number_gt 181
_reflns_number_total 197
_reflns_threshold_expression >2sigma(I)
_cod_data_source_file b819942f.txt
_cod_data_source_block ICF2CF2I_086GPa
_cod_depositor_comments
;
The following automatic conversions were performed:
'_symmetry_cell_setting' value 'Monoclinic' changed to 'monoclinic'
according to '/home/saulius/struct/CIF-dictionaries/cif_core.dic'
dictionary named 'cif_core.dic' version 2.4.1 from 2010-06-29.

Automatic conversion script
Id: cif_fix_enum 1527 2010-12-29 10:47:43Z saulius 
;
_cod_original_cell_volume 313.58(11)
_cod_original_sg_symbol_H-M 'P 21/n'
_cod_database_code 7200677

loop_
_symmetry_equiv_pos_as_xyz
'x, y, z'
'-x+1/2, y+1/2, -z+1/2'
'-x, -y, -z'
'x-1/2, -y-1/2, z-1/2'

loop_
_atom_site_label
_atom_site_type_symbol
_atom_site_fract_x
_atom_site_fract_y
_atom_site_fract_z
_atom_site_U_iso_or_equiv
_atom_site_adp_type
_atom_site_occupancy
_atom_site_symmetry_multiplicity
_atom_site_calc_flag
_atom_site_refinement_flags
_atom_site_disorder_assembly
_atom_site_disorder_group
I1A I 0.6997(3) 0.8003(16) -0.11541(18) 0.057(18) Uani 1 1 d . . .
C1A C 0.617(3) 0.55(2) 0.0337(15) 0.11(6) Uani 1 1 d . . .
F3A F 0.753(3) 0.368(14) 0.036(2) 0.08(7) Uani 1 1 d . . .
F2A F 0.628(2) 0.641(10) 0.1858(18) 0.064(4) Uiso 1 1 d . . .

loop_
_atom_site_aniso_label
_atom_site_aniso_U_11
_atom_site_aniso_U_22
_atom_site_aniso_U_33
_atom_site_aniso_U_23
_atom_site_aniso_U_13
_atom_site_aniso_U_12
I1A 0.0663(18) 0.05(5) 0.0664(18) 0.0071(12) 0.0364(11) -0.0016(12)
C1A 0.046(10) 0.3(2) 0.031(7) -0.03(3) 0.019(5) 0.05(4)
F3A 0.062(9) 0.1(2) 0.091(11) 0.08(3) 0.022(7) -0.01(2)

loop_
_atom_type_symbol
_atom_type_description
_atom_type_scat_dispersion_real
_atom_type_scat_dispersion_imag
_atom_type_scat_source
C C 0.0033 0.0016 'International Tables Vol C Tables 4.2.6.8 and 6.1.1.4'
F F 0.0171 0.0103 'International Tables Vol C Tables 4.2.6.8 and 6.1.1.4'
I I -0.4742 1.8119 'International Tables Vol C Tables 4.2.6.8 and 6.1.1.4'

loop_
_geom_angle_atom_site_label_1
_geom_angle_atom_site_label_2
_geom_angle_atom_site_label_3
_geom_angle
_geom_angle_site_symmetry_1
_geom_angle_site_symmetry_3
_geom_angle_publ_flag
F3A C1A F2A 113(3) . . ?
F3A C1A C1A 105(10) . 3_665 ?
F2A C1A C1A 108.4(14) . 3_665 ?
F3A C1A I1A 108.3(18) . . ?
F2A C1A I1A 109(7) . . ?
C1A C1A I1A 113(5) 3_665 . ?

loop_
_geom_bond_atom_site_label_1
_geom_bond_atom_site_label_2
_geom_bond_distance
_geom_bond_site_symmetry_2
_geom_bond_publ_flag
I1A C1A 2.10(9) . ?
C1A F3A 1.39(10) . ?
C1A F2A 1.39(5) . ?
C1A C1A 1.59(11) 3_665 ?
